data_8106805
loop_
_publ_author_name
'Li, Hong-Mei'
'Zu, En-Pu'
'Xu, Chen'

_publ_section_title
;
 Crystal structure of 2-(4-methoxyphenyl)-2,3-dihydro-1H-perimidine,
 C18H16N2O
;
_journal_issue 1
_journal_name_full 'Zeitschrift f\"ur Kristallographie - New Crystal Structures'
_journal_page_first 133
_journal_page_last 134
_journal_paper_doi 10.1515/ncrs-2015-0059
_journal_volume 231
_journal_year 2016
_chemical_formula_moiety 'C18 H16 N2 O'
_chemical_formula_sum 'C18 H16 N2 O'
_chemical_formula_weight 276.33
_space_group_crystal_system monoclinic
_space_group_IT_number 14
_space_group_name_Hall '-P 2ybc'
_space_group_name_H-M_alt 'P 1 21/c 1'
_atom_sites_solution_hydrogens mixed
_atom_sites_solution_primary direct
_cell_angle_alpha 90
_cell_angle_beta 103.028(2)
_cell_angle_gamma 90
_cell_formula_units_Z 4
_cell_length_a 12.1735(3)
_cell_length_b 7.36483(18)
_cell_length_c 16.1137(4)
_cell_measurement_reflns_used 2406
_cell_measurement_temperature 291(2)
_cell_measurement_theta_max 71.7230
_cell_measurement_theta_min 6.5940
_cell_volume 1407.50(6)
_computing_cell_refinement
;
CrysAlisPro, Agilent Technologies,
Version 1.171.36.32 (release 02-08-2013 CrysAlis171 .NET)
(compiled Aug  2 2013,16:46:58)
;
_computing_data_collection
;
CrysAlisPro, Agilent Technologies,
Version 1.171.36.32 (release 02-08-2013 CrysAlis171 .NET)
(compiled Aug  2 2013,16:46:58)
;
_computing_data_reduction
;
CrysAlisPro, Agilent Technologies,
Version 1.171.36.32 (release 02-08-2013 CrysAlis171 .NET)
(compiled Aug  2 2013,16:46:58)
;
_computing_molecular_graphics 'Olex2 (Dolomanov et al., 2009)'
_computing_publication_material 'Olex2 (Dolomanov et al., 2009)'
_computing_structure_refinement 'ShelXL (Sheldrick, 2008)'
_computing_structure_solution 'ShelXS (Sheldrick, 2008)'
_diffrn_ambient_temperature 291.15
_diffrn_detector_area_resol_mean 16.2312
_diffrn_measured_fraction_theta_full 0.998
_diffrn_measured_fraction_theta_max 0.998
_diffrn_measurement_details
;
#__ type_ start__ end____ width___ exp.time_
  1 omega  -20.00    7.00   1.0000    1.0000
omega____ theta____ kappa____ phi______ frames
    -        0.0000   57.0000   30.0000 27

#__ type_ start__ end____ width___ exp.time_
  2 omega    7.00   33.00   1.0000    1.0000
omega____ theta____ kappa____ phi______ frames
    -        0.0000  -99.0000  -90.0000 26

#__ type_ start__ end____ width___ exp.time_
  3 omega  -67.00  -34.00   1.0000    1.0000
omega____ theta____ kappa____ phi______ frames
    -        0.0000  178.0000  120.0000 33

#__ type_ start__ end____ width___ exp.time_
  4 omega   40.00   69.00   1.0000    1.0000
omega____ theta____ kappa____ phi______ frames
    -        0.0000   57.0000   30.0000 29

#__ type_ start__ end____ width___ exp.time_
  5 omega   26.00   70.00   1.0000    6.0000
omega____ theta____ kappa____ phi______ frames
    -       56.0000  -57.0000 -120.0000 44

#__ type_ start__ end____ width___ exp.time_
  6 omega   71.00  125.00   1.0000    6.0000
omega____ theta____ kappa____ phi______ frames
    -       56.0000   57.0000  -30.0000 54

#__ type_ start__ end____ width___ exp.time_
  7 omega  -14.00   74.00   1.0000    6.0000
omega____ theta____ kappa____ phi______ frames
    -       56.0000  -37.0000    0.0000 88

#__ type_ start__ end____ width___ exp.time_
  8 omega   -2.00   94.00   1.0000    6.0000
omega____ theta____ kappa____ phi______ frames
    -       56.0000  -99.0000 -180.0000 96

#__ type_ start__ end____ width___ exp.time_
  9 omega   43.00   79.00   1.0000   15.0000
omega____ theta____ kappa____ phi______ frames
    -      112.0000  -30.0000    0.0000 36

#__ type_ start__ end____ width___ exp.time_
 10 omega   41.00  107.00   1.0000   15.0000
omega____ theta____ kappa____ phi______ frames
    -      112.0000 -111.0000  -60.0000 66

#__ type_ start__ end____ width___ exp.time_
 11 omega   83.00  176.00   1.0000   15.0000
omega____ theta____ kappa____ phi______ frames
    -      112.0000   30.0000 -180.0000 93

#__ type_ start__ end____ width___ exp.time_
 12 omega   60.00   98.00   1.0000   15.0000
omega____ theta____ kappa____ phi______ frames
    -      112.0000  -45.0000   30.0000 38

#__ type_ start__ end____ width___ exp.time_
 13 omega   91.00  143.00   1.0000   15.0000
omega____ theta____ kappa____ phi______ frames
    -      112.0000  178.0000 -120.0000 52

#__ type_ start__ end____ width___ exp.time_
 14 omega  104.00  169.00   1.0000   15.0000
omega____ theta____ kappa____ phi______ frames
    -      112.0000  111.0000   90.0000 65

#__ type_ start__ end____ width___ exp.time_
 15 omega   58.00   85.00   1.0000   15.0000
omega____ theta____ kappa____ phi______ frames
    -      112.0000  178.0000 -120.0000 27

#__ type_ start__ end____ width___ exp.time_
 16 omega   54.00   85.00   1.0000   15.0000
omega____ theta____ kappa____ phi______ frames
    -      112.0000  -30.0000 -180.0000 31

#__ type_ start__ end____ width___ exp.time_
 17 omega   47.00  115.00   1.0000   15.0000
omega____ theta____ kappa____ phi______ frames
    -      112.0000 -111.0000   90.0000 68

#__ type_ start__ end____ width___ exp.time_
 18 omega   48.00   74.00   1.0000   15.0000
omega____ theta____ kappa____ phi______ frames
    -      112.0000  -30.0000  -30.0000 26

#__ type_ start__ end____ width___ exp.time_
 19 omega  120.00  156.00   1.0000   15.0000
omega____ theta____ kappa____ phi______ frames
    -      112.0000  111.0000  120.0000 36

#__ type_ start__ end____ width___ exp.time_
 20 omega  -69.00  -34.00   1.0000    1.0000
omega____ theta____ kappa____ phi______ frames
    -        0.0000  -57.0000   30.0000 35
;
_diffrn_measurement_device_type 'Xcalibur, Eos, Gemini'
_diffrn_measurement_method '\w scans'
_diffrn_orient_matrix_UB_11 0.1069935000
_diffrn_orient_matrix_UB_12 -0.1185009000
_diffrn_orient_matrix_UB_13 0.0170775000
_diffrn_orient_matrix_UB_21 -0.0733434000
_diffrn_orient_matrix_UB_22 -0.1721718000
_diffrn_orient_matrix_UB_23 -0.0065437000
_diffrn_orient_matrix_UB_31 -0.0058637000
_diffrn_orient_matrix_UB_32 -0.0092910000
_diffrn_orient_matrix_UB_33 -0.0964263000
_diffrn_radiation_monochromator graphite
_diffrn_radiation_type CuK\a
_diffrn_radiation_wavelength 1.54184
_diffrn_reflns_av_R_equivalents 0.0156
_diffrn_reflns_av_unetI/netI 0.0197
_diffrn_reflns_Laue_measured_fraction_full 0.998
_diffrn_reflns_Laue_measured_fraction_max 0.998
_diffrn_reflns_limit_h_max 14
_diffrn_reflns_limit_h_min -14
_diffrn_reflns_limit_k_max 8
_diffrn_reflns_limit_k_min -8
_diffrn_reflns_limit_l_max 10
_diffrn_reflns_limit_l_min -19
_diffrn_reflns_number 5133
_diffrn_reflns_point_group_measured_fraction_full 0.998
_diffrn_reflns_point_group_measured_fraction_max 0.998
_diffrn_reflns_theta_full 67.079
_diffrn_reflns_theta_max 67.079
_diffrn_reflns_theta_min 3.727
_diffrn_source 'Enhance (Cu) X-ray Source'
_exptl_absorpt_coefficient_mu 0.648
_exptl_absorpt_correction_T_max 1.00000
_exptl_absorpt_correction_T_min 0.94059
_exptl_absorpt_correction_type multi-scan
_exptl_absorpt_process_details
;
CrysAlisPro, Agilent Technologies,
Version 1.171.36.32 (release 02-08-2013 CrysAlis171 .NET)
(compiled Aug  2 2013,16:46:58)
Empirical absorption correction using spherical harmonics,
 implemented in SCALE3 ABSPACK scaling algorithm.
;
_exptl_crystal_colour
;
;
_exptl_crystal_density_diffrn 1.304
_exptl_crystal_description
;
;
_exptl_crystal_F_000 584
_exptl_crystal_size_max 0.24
_exptl_crystal_size_mid 0.22
_exptl_crystal_size_min 0.19
_refine_diff_density_max 0.141
_refine_diff_density_min -0.143
_refine_diff_density_rms 0.032
_refine_ls_extinction_coef 0.0028(4)
_refine_ls_extinction_expression Fc^*^=kFc[1+0.001xFc^2^\l^3^/sin(2\q)]^-1/4^
_refine_ls_extinction_method 'SHELXL-2014/7 (Sheldrick 2014'
_refine_ls_goodness_of_fit_ref 1.037
_refine_ls_hydrogen_treatment mixed
_refine_ls_matrix_type full
_refine_ls_number_parameters 200
_refine_ls_number_reflns 2498
_refine_ls_number_restraints 0
_refine_ls_restrained_S_all 1.037
_refine_ls_R_factor_all 0.0449
_refine_ls_R_factor_gt 0.0387
_refine_ls_shift/su_max 0.001
_refine_ls_shift/su_mean 0.000
_refine_ls_structure_factor_coef Fsqd
_refine_ls_weighting_details 'w=1/[\s^2^(Fo^2^)+(0.0525P)^2^+0.2131P] where P=(Fo^2^+2Fc^2^)/3'
_refine_ls_weighting_scheme calc
_refine_ls_wR_factor_gt 0.1031
_refine_ls_wR_factor_ref 0.1087
_reflns_Friedel_coverage 0.000
_reflns_Friedel_fraction_full .
_reflns_Friedel_fraction_max .
_reflns_number_gt 2140
_reflns_number_total 2498
_reflns_threshold_expression 'I > 2\s(I)'
_cod_data_source_file suppl_ncrs-2015-0059_supp.cif
_cod_data_source_block 1
_cod_database_code 8106805
_shelx_space_group_comment
;
The symmetry employed for this shelxl refinement is uniquely defined
by the following loop, which should always be used as a source of
symmetry information in preference to the above space-group names.
They are only intended as comments.
;
_shelx_estimated_absorpt_t_max 0.887
_shelx_estimated_absorpt_t_min 0.860
_reflns_odcompleteness_completeness 99.67
_reflns_odcompleteness_iscentric 1
_reflns_odcompleteness_theta 66.97
_olex2_refinement_description
;
1. Fixed Uiso
 At 1.2 times of:
  All C(H) groups
 At 1.5 times of:
  All C(H,H,H) groups
2.a Ternary CH refined with riding coordinates:
 C11(H11)
2.b Aromatic/amide H refined with riding coordinates:
 C1(H1), C2(H2), C3(H3), C7(H7), C8(H8), C9(H9), C13(H13), C14(H14), C16(H16),
 C17(H17)
2.c Idealised Me refined as rotating group:
 C18(H18A,H18B,H18C)
;
_shelx_shelxl_version_number 2014/7
_olex2_submission_special_instructions 'No special instructions were received'

loop_
_space_group_symop_operation_xyz
'x, y, z'
'-x, y+1/2, -z+1/2'
'-x, -y, -z'
'x, -y-1/2, z-1/2'

loop_
_atom_site_label
_atom_site_type_symbol
_atom_site_fract_x
_atom_site_fract_y
_atom_site_fract_z
_atom_site_U_iso_or_equiv
_atom_site_adp_type
_atom_site_occupancy
_atom_site_site_symmetry_order
_atom_site_calc_flag
_atom_site_refinement_flags_posn
_atom_site_refinement_flags_adp
_atom_site_refinement_flags_occupancy
_atom_site_disorder_assembly
_atom_site_disorder_group
C1 C 0.50532(14) 0.1271(2) 0.33497(10) 0.0598(4) Uani 1 1 d . . . . .
H1 H 0.4613 0.0413 0.3002 0.072 Uiso 1 1 calc R . . . .
C2 C 0.48601(14) 0.1639(2) 0.41335(11) 0.0602(4) Uani 1 1 d . . . . .
H2 H 0.4296 0.1010 0.4316 0.072 Uiso 1 1 calc R . . . .
C3 C 0.54930(12) 0.2941(2) 0.46692(9) 0.0534(4) Uani 1 1 d . . . . .
H3 H 0.5349 0.3165 0.5203 0.064 Uiso 1 1 calc R . . . .
C4 C 0.63273(11) 0.38907(19) 0.44083(9) 0.0459(3) Uani 1 1 d . . . . .
C5 C 0.65540(11) 0.35199(19) 0.35943(9) 0.0453(3) Uani 1 1 d . . . . .
C6 C 0.59146(12) 0.2183(2) 0.30622(9) 0.0510(4) Uani 1 1 d . . . . .
C7 C 0.61755(14) 0.1804(2) 0.22672(10) 0.0598(4) Uani 1 1 d . . . . .
H7 H 0.5761 0.0940 0.1907 0.072 Uiso 1 1 calc R . . . .
C8 C 0.70335(14) 0.2705(2) 0.20285(10) 0.0622(4) Uani 1 1 d . . . . .
H8 H 0.7194 0.2446 0.1503 0.075 Uiso 1 1 calc R . . . .
C9 C 0.76783(13) 0.4010(2) 0.25554(10) 0.0578(4) Uani 1 1 d . . . . .
H9 H 0.8263 0.4599 0.2380 0.069 Uiso 1 1 calc R . . . .
C10 C 0.74505(11) 0.4424(2) 0.33328(9) 0.0487(3) Uani 1 1 d . . . . .
C11 C 0.74698(12) 0.6584(2) 0.44577(9) 0.0506(4) Uani 1 1 d . . . . .
H11 H 0.6848 0.7274 0.4105 0.061 Uiso 1 1 calc R . . . .
C12 C 0.82329(12) 0.7860(2) 0.50489(9) 0.0502(3) Uani 1 1 d . . . . .
C13 C 0.91697(14) 0.7226(2) 0.56272(11) 0.0613(4) Uani 1 1 d . . . . .
H13 H 0.9325 0.5988 0.5655 0.074 Uiso 1 1 calc R . . . .
C14 C 0.98808(14) 0.8400(2) 0.61661(11) 0.0613(4) Uani 1 1 d . . . . .
H14 H 1.0507 0.7953 0.6553 0.074 Uiso 1 1 calc R . . . .
C15 C 0.96562(12) 1.0243(2) 0.61264(9) 0.0508(4) Uani 1 1 d . . . . .
C16 C 0.87369(13) 1.0898(2) 0.55409(10) 0.0558(4) Uani 1 1 d . . . . .
H16 H 0.8594 1.2139 0.5502 0.067 Uiso 1 1 calc R . . . .
C17 C 0.80282(13) 0.9711(2) 0.50120(10) 0.0540(4) Uani 1 1 d . . . . .
H17 H 0.7403 1.0161 0.4625 0.065 Uiso 1 1 calc R . . . .
C18 C 1.12315(17) 1.0813(3) 0.72747(12) 0.0809(6) Uani 1 1 d . . . . .
H18A H 1.1747 1.0205 0.6997 0.121 Uiso 1 1 calc GR . . . .
H18B H 1.0960 0.9970 0.7637 0.121 Uiso 1 1 calc GR . . . .
H18C H 1.1612 1.1797 0.7611 0.121 Uiso 1 1 calc GR . . . .
N1 N 0.70093(10) 0.51736(18) 0.49209(8) 0.0511(3) Uani 1 1 d . . . . .
N2 N 0.80795(10) 0.56380(19) 0.39075(8) 0.0545(3) Uani 1 1 d . . . . .
H2A H 0.8583(16) 0.635(3) 0.3709(12) 0.072(5) Uiso 1 1 d . . . . .
O1 O 1.03033(10) 1.15053(16) 0.66491(7) 0.0636(3) Uani 1 1 d . . . . .
H1A H 0.6720(14) 0.563(2) 0.5329(11) 0.061(5) Uiso 1 1 d . . . . .

loop_
_atom_site_aniso_label
_atom_site_aniso_U_11
_atom_site_aniso_U_22
_atom_site_aniso_U_33
_atom_site_aniso_U_23
_atom_site_aniso_U_13
_atom_site_aniso_U_12
C1 0.0611(9) 0.0528(9) 0.0622(9) -0.0012(7) 0.0069(7) -0.0099(7)
C2 0.0574(9) 0.0568(9) 0.0673(9) 0.0076(8) 0.0160(7) -0.0099(7)
C3 0.0561(8) 0.0543(8) 0.0521(8) 0.0058(7) 0.0171(6) 0.0001(7)
C4 0.0446(7) 0.0446(7) 0.0473(7) 0.0054(6) 0.0079(5) 0.0044(6)
C5 0.0439(7) 0.0434(7) 0.0474(7) 0.0057(6) 0.0079(5) 0.0065(6)
C6 0.0513(8) 0.0469(8) 0.0516(8) 0.0029(6) 0.0047(6) 0.0036(6)
C7 0.0654(9) 0.0577(9) 0.0534(8) -0.0072(7) 0.0074(7) 0.0011(8)
C8 0.0673(10) 0.0687(10) 0.0523(8) -0.0062(8) 0.0171(7) 0.0067(8)
C9 0.0549(8) 0.0647(10) 0.0578(8) 0.0009(7) 0.0213(7) 0.0023(7)
C10 0.0444(7) 0.0505(8) 0.0506(7) 0.0023(6) 0.0096(6) 0.0046(6)
C11 0.0479(7) 0.0508(8) 0.0530(8) 0.0028(6) 0.0114(6) 0.0008(6)
C12 0.0485(7) 0.0520(8) 0.0515(8) 0.0011(6) 0.0139(6) 0.0000(6)
C13 0.0614(9) 0.0459(8) 0.0722(10) -0.0006(7) 0.0058(8) 0.0029(7)
C14 0.0546(8) 0.0590(9) 0.0651(9) 0.0026(8) 0.0022(7) 0.0045(7)
C15 0.0515(8) 0.0536(8) 0.0509(8) -0.0051(6) 0.0188(6) -0.0056(7)
C16 0.0616(9) 0.0456(8) 0.0629(9) -0.0002(7) 0.0196(7) 0.0053(7)
C17 0.0502(8) 0.0540(9) 0.0574(8) 0.0031(7) 0.0114(6) 0.0060(7)
C18 0.0863(13) 0.0803(13) 0.0664(10) -0.0054(10) -0.0033(9) -0.0131(11)
N1 0.0528(7) 0.0534(7) 0.0488(6) -0.0017(6) 0.0151(5) -0.0017(6)
N2 0.0495(7) 0.0591(8) 0.0580(7) -0.0041(6) 0.0186(5) -0.0078(6)
O1 0.0676(7) 0.0599(7) 0.0620(6) -0.0080(5) 0.0121(5) -0.0077(5)

loop_
_atom_type_symbol
_atom_type_description
_atom_type_scat_dispersion_real
_atom_type_scat_dispersion_imag
_atom_type_scat_source
C C 0.0181 0.0091 'International Tables Vol C Tables 4.2.6.8 and 6.1.1.4'
H H 0.0000 0.0000 'International Tables Vol C Tables 4.2.6.8 and 6.1.1.4'
N N 0.0311 0.0180 'International Tables Vol C Tables 4.2.6.8 and 6.1.1.4'
O O 0.0492 0.0322 'International Tables Vol C Tables 4.2.6.8 and 6.1.1.4'

loop_
_geom_angle_atom_site_label_1
_geom_angle_atom_site_label_2
_geom_angle_atom_site_label_3
_geom_angle
_geom_angle_site_symmetry_1
_geom_angle_site_symmetry_3
C2 C1 H1 119.8 . .
C2 C1 C6 120.46(15) . .
C6 C1 H1 119.8 . .
C1 C2 H2 119.3 . .
C1 C2 C3 121.44(14) . .
C3 C2 H2 119.3 . .
C2 C3 H3 119.9 . .
C4 C3 C2 120.12(14) . .
C4 C3 H3 119.9 . .
C3 C4 C5 119.56(13) . .
C3 C4 N1 122.97(13) . .
N1 C4 C5 117.42(12) . .
C6 C5 C4 119.71(13) . .
C6 C5 C10 119.98(13) . .
C10 C5 C4 120.24(13) . .
C1 C6 C5 118.69(13) . .
C1 C6 C7 122.64(15) . .
C7 C6 C5 118.67(14) . .
C6 C7 H7 119.9 . .
C8 C7 C6 120.12(15) . .
C8 C7 H7 119.9 . .
C7 C8 H8 119.2 . .
C7 C8 C9 121.54(14) . .
C9 C8 H8 119.2 . .
C8 C9 H9 119.9 . .
C10 C9 C8 120.23(15) . .
C10 C9 H9 119.9 . .
C9 C10 C5 119.45(14) . .
C9 C10 N2 123.80(14) . .
N2 C10 C5 116.70(12) . .
C12 C11 H11 109.2 . .
N1 C11 H11 109.2 . .
N1 C11 C12 111.98(12) . .
N2 C11 H11 109.2 . .
N2 C11 C12 111.00(12) . .
N2 C11 N1 106.14(12) . .
C13 C12 C11 120.98(14) . .
C13 C12 C17 118.37(14) . .
C17 C12 C11 120.64(13) . .
C12 C13 H13 119.4 . .
C12 C13 C14 121.12(15) . .
C14 C13 H13 119.4 . .
C13 C14 H14 120.2 . .
C13 C14 C15 119.70(15) . .
C15 C14 H14 120.2 . .
C16 C15 C14 119.77(15) . .
O1 C15 C14 123.67(14) . .
O1 C15 C16 116.56(14) . .
C15 C16 H16 120.0 . .
C15 C16 C17 119.97(14) . .
C17 C16 H16 120.0 . .
C12 C17 H17 119.5 . .
C16 C17 C12 121.05(14) . .
C16 C17 H17 119.5 . .
H18A C18 H18B 109.5 . .
H18A C18 H18C 109.5 . .
H18B C18 H18C 109.5 . .
O1 C18 H18A 109.5 . .
O1 C18 H18B 109.5 . .
O1 C18 H18C 109.5 . .
C4 N1 C11 115.04(11) . .
C4 N1 H1A 114.4(12) . .
C11 N1 H1A 112.1(12) . .
C10 N2 C11 115.75(11) . .
C10 N2 H2A 116.5(12) . .
C11 N2 H2A 114.4(12) . .
C15 O1 C18 116.31(14) . .

loop_
_geom_bond_atom_site_label_1
_geom_bond_atom_site_label_2
_geom_bond_distance
_geom_bond_site_symmetry_2
C1 H1 0.9300 .
C1 C2 1.363(2) .
C1 C6 1.409(2) .
C2 H2 0.9300 .
C2 C3 1.400(2) .
C3 H3 0.9300 .
C3 C4 1.375(2) .
C4 C5 1.4262(19) .
C4 N1 1.3982(19) .
C5 C6 1.418(2) .
C5 C10 1.421(2) .
C6 C7 1.415(2) .
C7 H7 0.9300 .
C7 C8 1.364(2) .
C8 H8 0.9300 .
C8 C9 1.400(2) .
C9 H9 0.9300 .
C9 C10 1.377(2) .
C10 N2 1.3868(19) .
C11 H11 0.9800 .
C11 C12 1.502(2) .
C11 N1 1.4623(19) .
C11 N2 1.4555(19) .
C12 C13 1.381(2) .
C12 C17 1.384(2) .
C13 H13 0.9300 .
C13 C14 1.383(2) .
C14 H14 0.9300 .
C14 C15 1.383(2) .
C15 C16 1.378(2) .
C15 O1 1.3766(18) .
C16 H16 0.9300 .
C16 C17 1.379(2) .
C17 H17 0.9300 .
C18 H18A 0.9600 .
C18 H18B 0.9600 .
C18 H18C 0.9600 .
C18 O1 1.428(2) .
N1 H1A 0.879(18) .
N2 H2A 0.92(2) .

loop_
_geom_hbond_atom_site_label_D
_geom_hbond_atom_site_label_H
_geom_hbond_atom_site_label_A
_geom_hbond_distance_DH
_geom_hbond_distance_HA
_geom_hbond_distance_DA
_geom_hbond_angle_DHA
_geom_hbond_site_symmetry_A
N2 H2A O1 0.92(2) 2.24(2) 3.1468(18) 169.5(17) 3_776

loop_
_geom_torsion_atom_site_label_1
_geom_torsion_atom_site_label_2
_geom_torsion_atom_site_label_3
_geom_torsion_atom_site_label_4
_geom_torsion
_geom_torsion_site_symmetry_1
_geom_torsion_site_symmetry_2
_geom_torsion_site_symmetry_3
_geom_torsion_site_symmetry_4
C1 C2 C3 C4 0.3(2) . . . .
C1 C6 C7 C8 -178.71(15) . . . .
C2 C1 C6 C5 -1.6(2) . . . .
C2 C1 C6 C7 177.66(16) . . . .
C2 C3 C4 C5 -0.9(2) . . . .
C2 C3 C4 N1 -178.24(14) . . . .
C3 C4 C5 C6 0.2(2) . . . .
C3 C4 C5 C10 -176.85(13) . . . .
C3 C4 N1 C11 -153.74(14) . . . .
C4 C5 C6 C1 1.0(2) . . . .
C4 C5 C6 C7 -178.30(13) . . . .
C4 C5 C10 C9 178.08(13) . . . .
C4 C5 C10 N2 0.71(19) . . . .
C5 C4 N1 C11 28.89(18) . . . .
C5 C6 C7 C8 0.6(2) . . . .
C5 C10 N2 C11 -31.94(18) . . . .
C6 C1 C2 C3 1.0(3) . . . .
C6 C5 C10 C9 1.0(2) . . . .
C6 C5 C10 N2 -176.38(12) . . . .
C6 C7 C8 C9 0.3(3) . . . .
C7 C8 C9 C10 -0.5(3) . . . .
C8 C9 C10 C5 -0.2(2) . . . .
C8 C9 C10 N2 177.02(14) . . . .
C9 C10 N2 C11 150.81(15) . . . .
C10 C5 C6 C1 178.12(13) . . . .
C10 C5 C6 C7 -1.2(2) . . . .
C11 C12 C13 C14 179.29(15) . . . .
C11 C12 C17 C16 -178.72(13) . . . .
C12 C11 N1 C4 -177.46(12) . . . .
C12 C11 N2 C10 -179.83(12) . . . .
C12 C13 C14 C15 -0.2(3) . . . .
C13 C12 C17 C16 -0.3(2) . . . .
C13 C14 C15 C16 -1.1(2) . . . .
C13 C14 C15 O1 178.60(14) . . . .
C14 C15 C16 C17 1.6(2) . . . .
C14 C15 O1 C18 -1.8(2) . . . .
C15 C16 C17 C12 -1.0(2) . . . .
C16 C15 O1 C18 177.85(15) . . . .
C17 C12 C13 C14 0.9(2) . . . .
N1 C4 C5 C6 177.71(12) . . . .
N1 C4 C5 C10 0.61(19) . . . .
N1 C11 C12 C13 57.76(18) . . . .
N1 C11 C12 C17 -123.84(15) . . . .
N1 C11 N2 C10 58.26(16) . . . .
N2 C11 C12 C13 -60.67(18) . . . .
N2 C11 C12 C17 117.74(15) . . . .
N2 C11 N1 C4 -56.19(15) . . . .
O1 C15 C16 C17 -178.05(13) . . . .
